data_4515720
loop_
_publ_author_name
'Gorgas, Nikolaus'
'St\"oger, Berthold'
'Veiros, Luis F.'
'Kirchner, Karl'

_publ_section_title
;
 Iron(II) Bis(acetylide) Complexes as Key Intermediates in the Catalytic
 Hydrofunctionalization of Terminal Alkynes
;
_journal_issue 9
_journal_name_full 'ACS Catalysis'
_journal_page_first 7973
_journal_paper_doi 10.1021/acscatal.8b01942
_journal_volume 8
_journal_year 2018
_chemical_formula_sum 'C29 H55 Fe N3 P2 Si2'
_chemical_formula_weight 619.73
_space_group_crystal_system monoclinic
_space_group_IT_number 14
_space_group_name_Hall '-P 2ybc'
_space_group_name_H-M_alt 'P 1 21/c 1'
_atom_sites_solution_hydrogens geom
_audit_creation_method SHELXL-2014/7
_cell_angle_alpha 90
_cell_angle_beta 110.526(2)
_cell_angle_gamma 90
_cell_formula_units_Z 4
_cell_length_a 12.7712(11)
_cell_length_b 19.0680(14)
_cell_length_c 15.4049(12)
_cell_measurement_reflns_used 9616
_cell_measurement_temperature 100
_cell_measurement_theta_max 27.47
_cell_measurement_theta_min 2.56
_cell_volume 3513.3(5)
_computing_structure_refinement 'SHELXL-2014/7 (Sheldrick, 2014)'
_diffrn_ambient_temperature 100
_diffrn_measured_fraction_theta_full 0.999
_diffrn_measured_fraction_theta_max 0.997
_diffrn_measurement_device 'four-circle diffractometer'
_diffrn_measurement_device_type 'Bruker KAPPA APEX II CCD'
_diffrn_measurement_method '\w- and \f-scans'
_diffrn_radiation_monochromator graphite
_diffrn_radiation_type MoK\a
_diffrn_radiation_wavelength 0.71073
_diffrn_reflns_av_R_equivalents 0.0656
_diffrn_reflns_av_unetI/netI 0.0526
_diffrn_reflns_Laue_measured_fraction_full 0.999
_diffrn_reflns_Laue_measured_fraction_max 0.997
_diffrn_reflns_limit_h_max 16
_diffrn_reflns_limit_h_min -16
_diffrn_reflns_limit_k_max 25
_diffrn_reflns_limit_k_min -25
_diffrn_reflns_limit_l_max 20
_diffrn_reflns_limit_l_min -20
_diffrn_reflns_number 50185
_diffrn_reflns_point_group_measured_fraction_full 0.999
_diffrn_reflns_point_group_measured_fraction_max 0.997
_diffrn_reflns_theta_full 25.242
_diffrn_reflns_theta_max 27.896
_diffrn_reflns_theta_min 2.085
_exptl_absorpt_coefficient_mu 0.610
_exptl_absorpt_correction_T_max 0.746
_exptl_absorpt_correction_T_min 0.663
_exptl_absorpt_correction_type multi-scan
_exptl_absorpt_process_details SADABS
_exptl_crystal_colour orange
_exptl_crystal_density_diffrn 1.172
_exptl_crystal_description plate
_exptl_crystal_F_000 1336
_exptl_crystal_size_max 0.28
_exptl_crystal_size_mid 0.19
_exptl_crystal_size_min 0.02
_refine_diff_density_max 0.542
_refine_diff_density_min -0.401
_refine_diff_density_rms 0.069
_refine_ls_extinction_method none
_refine_ls_goodness_of_fit_ref 1.007
_refine_ls_hydrogen_treatment constr
_refine_ls_matrix_type full
_refine_ls_number_parameters 350
_refine_ls_number_reflns 8372
_refine_ls_number_restraints 0
_refine_ls_restrained_S_all 1.007
_refine_ls_R_factor_all 0.0672
_refine_ls_R_factor_gt 0.0390
_refine_ls_shift/su_max 0.002
_refine_ls_shift/su_mean 0.000
_refine_ls_structure_factor_coef Fsqd
_refine_ls_weighting_details 'w=1/[\s^2^(Fo^2^)+(0.0380P)^2^+1.8520P] where P=(Fo^2^+2Fc^2^)/3'
_refine_ls_weighting_scheme calc
_refine_ls_wR_factor_gt 0.0807
_refine_ls_wR_factor_ref 0.0908
_reflns_Friedel_coverage 0.000
_reflns_number_gt 6167
_reflns_number_total 8372
_reflns_threshold_expression 'I > 2\s(I)'
_cod_data_source_file cs8b01942_si_002.cif
_cod_data_source_block 2
_cod_original_sg_symbol_H-M 'P 21/c'
_cod_database_code 4515720
_shelx_shelxl_version_number 2014/7
_shelx_space_group_comment
;
The symmetry employed for this shelxl refinement is uniquely defined
by the following loop, which should always be used as a source of
symmetry information in preference to the above space-group names.
They are only intended as comments.
;
_shelx_estimated_absorpt_t_min 0.848
_shelx_estimated_absorpt_t_max 0.988

loop_
_space_group_symop_operation_xyz
'x, y, z'
'-x, y+1/2, -z+1/2'
'-x, -y, -z'
'x, -y-1/2, z-1/2'

loop_
_atom_site_label
_atom_site_type_symbol
_atom_site_fract_x
_atom_site_fract_y
_atom_site_fract_z
_atom_site_U_iso_or_equiv
_atom_site_adp_type
_atom_site_occupancy
_atom_site_site_symmetry_order
_atom_site_calc_flag
_atom_site_refinement_flags_posn
_atom_site_refinement_flags_adp
Fe1 Fe 0.34884(2) 0.65161(2) 0.29198(2) 0.01142(8) Uani 1 1 d . .
P1 P 0.26438(4) 0.55538(3) 0.22513(4) 0.01288(11) Uani 1 1 d . .
Si1 Si 0.04191(6) 0.78501(4) 0.06260(5) 0.03041(17) Uani 1 1 d . .
N1 N 0.35862(14) 0.59832(9) 0.40844(11) 0.0137(3) Uani 1 1 d . .
C1 C 0.34124(17) 0.52746(11) 0.40511(14) 0.0156(4) Uani 1 1 d . .
P2 P 0.41018(4) 0.74050(3) 0.38910(4) 0.01372(12) Uani 1 1 d . .
Si2 Si 0.71166(5) 0.61103(3) 0.24097(4) 0.01965(14) Uani 1 1 d . .
N2 N 0.30460(15) 0.49803(9) 0.31723(12) 0.0159(4) Uani 1 1 d . .
C2 C 0.35863(18) 0.48833(11) 0.48533(15) 0.0199(5) Uani 1 1 d . .
H2 H 0.3471 0.4390 0.4822 0.024 Uiso 1 1 calc R U
N3 N 0.40908(15) 0.70270(9) 0.49074(12) 0.0178(4) Uani 1 1 d . .
C3 C 0.39296(18) 0.52279(12) 0.56952(15) 0.0218(5) Uani 1 1 d . .
H3 H 0.4061 0.4968 0.6249 0.026 Uiso 1 1 calc R U
C4 C 0.40842(18) 0.59447(12) 0.57428(14) 0.0200(5) Uani 1 1 d . .
H4 H 0.4296 0.6182 0.6321 0.024 Uiso 1 1 calc R U
C5 C 0.39230(17) 0.63128(11) 0.49243(14) 0.0163(4) Uani 1 1 d . .
C6 C 0.10993(18) 0.55790(11) 0.18691(15) 0.0190(4) Uani 1 1 d . .
H6 H 0.0849 0.5951 0.1382 0.023 Uiso 1 1 calc R U
C7 C 0.0758(2) 0.58278(14) 0.26760(17) 0.0289(5) Uani 1 1 d . .
H7A H -0.0052 0.5903 0.2457 0.043 Uiso 1 1 calc R U
H7B H 0.1143 0.6268 0.2922 0.043 Uiso 1 1 calc R U
H7C H 0.0965 0.5471 0.3165 0.043 Uiso 1 1 calc R U
C8 C 0.0456(2) 0.49119(13) 0.14390(18) 0.0319(6) Uani 1 1 d . .
H8A H -0.0349 0.5001 0.1248 0.048 Uiso 1 1 calc R U
H8B H 0.0663 0.4532 0.1897 0.048 Uiso 1 1 calc R U
H8C H 0.0643 0.4776 0.0897 0.048 Uiso 1 1 calc R U
C9 C 0.29024(18) 0.50981(11) 0.12953(14) 0.0172(4) Uani 1 1 d . .
H9 H 0.2388 0.4686 0.1108 0.021 Uiso 1 1 calc R U
C10 C 0.41001(19) 0.48390(11) 0.15453(16) 0.0242(5) Uani 1 1 d . .
H10A H 0.4157 0.4543 0.1044 0.036 Uiso 1 1 calc R U
H10B H 0.4310 0.4566 0.2120 0.036 Uiso 1 1 calc R U
H10C H 0.4604 0.5242 0.1633 0.036 Uiso 1 1 calc R U
C11 C 0.2595(2) 0.56192(12) 0.04814(15) 0.0264(5) Uani 1 1 d . .
H11A H 0.2735 0.5403 -0.0045 0.040 Uiso 1 1 calc R U
H11B H 0.3052 0.6043 0.0672 0.040 Uiso 1 1 calc R U
H11C H 0.1802 0.5743 0.0298 0.040 Uiso 1 1 calc R U
C12 C 0.32545(19) 0.82059(11) 0.38345(16) 0.0216(5) Uani 1 1 d . .
H12 H 0.3639 0.8484 0.4408 0.026 Uiso 1 1 calc R U
C13 C 0.20974(19) 0.80093(13) 0.38450(17) 0.0271(5) Uani 1 1 d . .
H13A H 0.1652 0.8436 0.3797 0.041 Uiso 1 1 calc R U
H13B H 0.2177 0.7766 0.4425 0.041 Uiso 1 1 calc R U
H13C H 0.1722 0.7700 0.3320 0.041 Uiso 1 1 calc R U
C14 C 0.3173(2) 0.86722(12) 0.30045(17) 0.0286(5) Uani 1 1 d . .
H14A H 0.2965 0.8386 0.2441 0.043 Uiso 1 1 calc R U
H14B H 0.3897 0.8896 0.3108 0.043 Uiso 1 1 calc R U
H14C H 0.2603 0.9034 0.2933 0.043 Uiso 1 1 calc R U
C15 C 0.55467(18) 0.77535(11) 0.42394(15) 0.0192(5) Uani 1 1 d . .
H15 H 0.5600 0.8172 0.4644 0.023 Uiso 1 1 calc R U
C16 C 0.64040(19) 0.72127(13) 0.47960(15) 0.0251(5) Uani 1 1 d . .
H16A H 0.6369 0.6798 0.4411 0.038 Uiso 1 1 calc R U
H16B H 0.6237 0.7077 0.5347 0.038 Uiso 1 1 calc R U
H16C H 0.7155 0.7417 0.4986 0.038 Uiso 1 1 calc R U
C17 C 0.5834(2) 0.79877(11) 0.33951(16) 0.0234(5) Uani 1 1 d . .
H17A H 0.5862 0.7577 0.3022 0.035 Uiso 1 1 calc R U
H17B H 0.6563 0.8222 0.3606 0.035 Uiso 1 1 calc R U
H17C H 0.5260 0.8313 0.3019 0.035 Uiso 1 1 calc R U
C18 C 0.2815(2) 0.42246(11) 0.30902(16) 0.0229(5) Uani 1 1 d . .
H18A H 0.2583 0.4086 0.2437 0.034 Uiso 1 1 calc R U
H18B H 0.2216 0.4117 0.3329 0.034 Uiso 1 1 calc R U
H18C H 0.3493 0.3967 0.3450 0.034 Uiso 1 1 calc R U
C19 C 0.4399(2) 0.74153(12) 0.57876(14) 0.0245(5) Uani 1 1 d . .
H19A H 0.4535 0.7908 0.5681 0.037 Uiso 1 1 calc R U
H19B H 0.5079 0.7211 0.6235 0.037 Uiso 1 1 calc R U
H19C H 0.3789 0.7385 0.6033 0.037 Uiso 1 1 calc R U
C20 C 0.23340(18) 0.70576(10) 0.20234(14) 0.0167(4) Uani 1 1 d . .
C21 C 0.15866(19) 0.73757(11) 0.14316(15) 0.0206(5) Uani 1 1 d . .
C22 C 0.0925(3) 0.85216(18) -0.0013(2) 0.0616(11) Uani 1 1 d . .
H22A H 0.1347 0.8291 -0.0355 0.092 Uiso 1 1 calc R U
H22B H 0.1410 0.8857 0.0429 0.092 Uiso 1 1 calc R U
H22C H 0.0284 0.8770 -0.0449 0.092 Uiso 1 1 calc R U
C23 C -0.0365(2) 0.83178(15) 0.1274(2) 0.0420(7) Uani 1 1 d . .
H23A H -0.1001 0.8569 0.0835 0.063 Uiso 1 1 calc R U
H23B H 0.0132 0.8654 0.1706 0.063 Uiso 1 1 calc R U
H23C H -0.0638 0.7977 0.1621 0.063 Uiso 1 1 calc R U
C24 C -0.0528(3) 0.7206(2) -0.0182(2) 0.0664(11) Uani 1 1 d . .
H24A H -0.1169 0.7453 -0.0620 0.100 Uiso 1 1 calc R U
H24B H -0.0792 0.6867 0.0173 0.100 Uiso 1 1 calc R U
H24C H -0.0121 0.6960 -0.0524 0.100 Uiso 1 1 calc R U
C25 C 0.49190(18) 0.63307(10) 0.27289(14) 0.0155(4) Uani 1 1 d . .
C26 C 0.57965(18) 0.62415(11) 0.25895(14) 0.0185(4) Uani 1 1 d . .
C27 C 0.7797(2) 0.69704(13) 0.2369(2) 0.0357(6) Uani 1 1 d . .
H27A H 0.8527 0.6889 0.2310 0.054 Uiso 1 1 calc R U
H27B H 0.7900 0.7232 0.2941 0.054 Uiso 1 1 calc R U
H27C H 0.7323 0.7242 0.1836 0.054 Uiso 1 1 calc R U
C28 C 0.6874(2) 0.56669(14) 0.12765(17) 0.0328(6) Uani 1 1 d . .
H28A H 0.6383 0.5958 0.0774 0.049 Uiso 1 1 calc R U
H28B H 0.6521 0.5210 0.1273 0.049 Uiso 1 1 calc R U
H28C H 0.7590 0.5600 0.1187 0.049 Uiso 1 1 calc R U
C29 C 0.8048(2) 0.55519(15) 0.33647(18) 0.0367(6) Uani 1 1 d . .
H29A H 0.7700 0.5092 0.3350 0.055 Uiso 1 1 calc R U
H29B H 0.8163 0.5778 0.3962 0.055 Uiso 1 1 calc R U
H29C H 0.8771 0.5493 0.3283 0.055 Uiso 1 1 calc R U

loop_
_atom_site_aniso_label
_atom_site_aniso_U_11
_atom_site_aniso_U_22
_atom_site_aniso_U_33
_atom_site_aniso_U_23
_atom_site_aniso_U_13
_atom_site_aniso_U_12
Fe1 0.01442(15) 0.01200(14) 0.00864(14) 0.00027(11) 0.00503(11) 0.00055(11)
P1 0.0155(3) 0.0129(2) 0.0111(2) -0.0001(2) 0.0057(2) -0.0009(2)
Si1 0.0257(4) 0.0459(4) 0.0210(3) 0.0120(3) 0.0100(3) 0.0177(3)
N1 0.0144(9) 0.0175(9) 0.0102(8) 0.0009(7) 0.0057(7) -0.0012(7)
C1 0.0146(10) 0.0187(10) 0.0159(10) 0.0023(8) 0.0083(8) 0.0003(8)
P2 0.0170(3) 0.0145(3) 0.0105(2) -0.0016(2) 0.0058(2) 0.0000(2)
Si2 0.0191(3) 0.0230(3) 0.0204(3) -0.0009(3) 0.0112(3) 0.0003(2)
N2 0.0218(10) 0.0118(8) 0.0151(9) 0.0020(7) 0.0078(7) -0.0018(7)
C2 0.0211(11) 0.0198(11) 0.0205(11) 0.0061(9) 0.0095(9) -0.0004(9)
N3 0.0239(10) 0.0208(9) 0.0110(9) -0.0038(7) 0.0090(7) -0.0037(8)
C3 0.0191(11) 0.0327(13) 0.0149(11) 0.0103(10) 0.0077(9) 0.0005(9)
C4 0.0211(12) 0.0289(12) 0.0109(10) 0.0016(9) 0.0066(9) -0.0010(9)
C5 0.0143(10) 0.0243(11) 0.0122(10) 0.0006(8) 0.0070(8) -0.0014(8)
C6 0.0159(11) 0.0215(11) 0.0197(11) 0.0001(9) 0.0065(9) -0.0011(9)
C7 0.0196(12) 0.0404(14) 0.0310(14) -0.0040(11) 0.0143(10) -0.0014(10)
C8 0.0223(13) 0.0323(14) 0.0386(15) -0.0082(12) 0.0074(11) -0.0081(10)
C9 0.0245(12) 0.0138(10) 0.0148(10) -0.0041(8) 0.0088(9) -0.0034(8)
C10 0.0279(13) 0.0190(11) 0.0297(13) -0.0088(10) 0.0152(10) -0.0006(9)
C11 0.0448(15) 0.0235(12) 0.0155(11) -0.0009(9) 0.0162(11) 0.0017(11)
C12 0.0238(12) 0.0172(11) 0.0231(12) -0.0080(9) 0.0075(9) 0.0037(9)
C13 0.0251(13) 0.0333(13) 0.0237(12) -0.0072(10) 0.0095(10) 0.0046(10)
C14 0.0301(14) 0.0163(11) 0.0368(14) 0.0026(10) 0.0083(11) 0.0018(10)
C15 0.0215(11) 0.0199(11) 0.0170(11) -0.0069(9) 0.0077(9) -0.0046(9)
C16 0.0195(12) 0.0382(14) 0.0153(11) 0.0006(10) 0.0034(9) 0.0011(10)
C17 0.0304(13) 0.0177(11) 0.0277(13) -0.0009(9) 0.0173(11) -0.0041(9)
C18 0.0313(13) 0.0149(11) 0.0229(12) 0.0027(9) 0.0098(10) -0.0043(9)
C19 0.0331(14) 0.0300(12) 0.0128(11) -0.0060(9) 0.0110(10) -0.0047(10)
C20 0.0220(11) 0.0151(10) 0.0148(10) -0.0003(8) 0.0088(9) 0.0011(8)
C21 0.0244(12) 0.0211(11) 0.0175(11) -0.0006(9) 0.0090(9) 0.0020(9)
C22 0.061(2) 0.077(2) 0.065(2) 0.0528(19) 0.0446(18) 0.0459(18)
C23 0.0436(17) 0.0489(17) 0.0428(17) 0.0145(14) 0.0269(14) 0.0209(14)
C24 0.0293(17) 0.118(3) 0.0390(18) -0.020(2) -0.0035(14) 0.0112(19)
C25 0.0205(11) 0.0135(10) 0.0118(10) -0.0010(8) 0.0047(8) -0.0010(8)
C26 0.0224(12) 0.0170(10) 0.0157(11) -0.0029(8) 0.0063(9) -0.0009(9)
C27 0.0296(15) 0.0313(14) 0.0538(18) -0.0032(13) 0.0241(13) -0.0059(11)
C28 0.0420(16) 0.0353(14) 0.0291(14) -0.0030(11) 0.0225(12) 0.0051(12)
C29 0.0218(13) 0.0568(18) 0.0343(14) 0.0136(13) 0.0132(11) 0.0052(12)

loop_
_atom_type_symbol
_atom_type_description
_atom_type_scat_dispersion_real
_atom_type_scat_dispersion_imag
_atom_type_scat_source
C C 0.0033 0.0016 'International Tables Vol C Tables 4.2.6.8 and 6.1.1.4'
H H 0.0000 0.0000 'International Tables Vol C Tables 4.2.6.8 and 6.1.1.4'
N N 0.0061 0.0033 'International Tables Vol C Tables 4.2.6.8 and 6.1.1.4'
Si Si 0.0817 0.0704 'International Tables Vol C Tables 4.2.6.8 and 6.1.1.4'
P P 0.1023 0.0942 'International Tables Vol C Tables 4.2.6.8 and 6.1.1.4'
Fe Fe 0.3463 0.8444 'International Tables Vol C Tables 4.2.6.8 and 6.1.1.4'

loop_
_geom_angle_atom_site_label_1
_geom_angle_atom_site_label_2
_geom_angle_atom_site_label_3
_geom_angle
C20 Fe1 C25 120.16(8)
C20 Fe1 N1 134.15(8)
C25 Fe1 N1 105.55(7)
C20 Fe1 P1 89.15(6)
C25 Fe1 P1 96.22(6)
N1 Fe1 P1 82.17(5)
C20 Fe1 P2 94.27(6)
C25 Fe1 P2 96.35(6)
N1 Fe1 P2 83.59(5)
P1 Fe1 P2 163.08(2)
N2 P1 C9 105.94(9)
N2 P1 C6 104.80(9)
C9 P1 C6 103.20(10)
N2 P1 Fe1 100.90(6)
C9 P1 Fe1 125.11(7)
C6 P1 Fe1 114.93(7)
C21 Si1 C24 108.32(14)
C21 Si1 C22 110.50(13)
C24 Si1 C22 111.38(18)
C21 Si1 C23 109.79(12)
C24 Si1 C23 109.11(15)
C22 Si1 C23 107.71(14)
C5 N1 C1 118.92(17)
C5 N1 Fe1 120.61(13)
C1 N1 Fe1 120.22(13)
N1 C1 N2 115.56(17)
N1 C1 C2 121.51(19)
N2 C1 C2 122.92(19)
N3 P2 C15 102.15(9)
N3 P2 C12 101.29(10)
C15 P2 C12 102.91(10)
N3 P2 Fe1 100.34(6)
C15 P2 Fe1 123.37(7)
C12 P2 Fe1 122.40(8)
C26 Si2 C28 110.25(11)
C26 Si2 C29 109.10(10)
C28 Si2 C29 109.26(12)
C26 Si2 C27 110.57(11)
C28 Si2 C27 107.07(12)
C29 Si2 C27 110.58(13)
C1 N2 C18 118.07(17)
C1 N2 P1 116.65(14)
C18 N2 P1 124.07(14)
C3 C2 C1 118.5(2)
C3 C2 H2 120.7
C1 C2 H2 120.7
C5 N3 C19 118.17(17)
C5 N3 P2 118.63(14)
C19 N3 P2 122.70(14)
C4 C3 C2 120.9(2)
C4 C3 H3 119.5
C2 C3 H3 119.5
C3 C4 C5 118.6(2)
C3 C4 H4 120.7
C5 C4 H4 120.7
N1 C5 N3 115.84(18)
N1 C5 C4 121.53(19)
N3 C5 C4 122.63(19)
C7 C6 C8 110.27(19)
C7 C6 P1 108.96(15)
C8 C6 P1 117.76(16)
C7 C6 H6 106.4
C8 C6 H6 106.4
P1 C6 H6 106.4
C6 C7 H7A 109.5
C6 C7 H7B 109.5
H7A C7 H7B 109.5
C6 C7 H7C 109.5
H7A C7 H7C 109.5
H7B C7 H7C 109.5
C6 C8 H8A 109.5
C6 C8 H8B 109.5
H8A C8 H8B 109.5
C6 C8 H8C 109.5
H8A C8 H8C 109.5
H8B C8 H8C 109.5
C10 C9 C11 111.24(18)
C10 C9 P1 113.43(15)
C11 C9 P1 106.34(14)
C10 C9 H9 108.6
C11 C9 H9 108.6
P1 C9 H9 108.6
C9 C10 H10A 109.5
C9 C10 H10B 109.5
H10A C10 H10B 109.5
C9 C10 H10C 109.5
H10A C10 H10C 109.5
H10B C10 H10C 109.5
C9 C11 H11A 109.5
C9 C11 H11B 109.5
H11A C11 H11B 109.5
C9 C11 H11C 109.5
H11A C11 H11C 109.5
H11B C11 H11C 109.5
C13 C12 C14 111.58(19)
C13 C12 P2 110.33(16)
C14 C12 P2 112.65(16)
C13 C12 H12 107.3
C14 C12 H12 107.3
P2 C12 H12 107.3
C12 C13 H13A 109.5
C12 C13 H13B 109.5
H13A C13 H13B 109.5
C12 C13 H13C 109.5
H13A C13 H13C 109.5
H13B C13 H13C 109.5
C12 C14 H14A 109.5
C12 C14 H14B 109.5
H14A C14 H14B 109.5
C12 C14 H14C 109.5
H14A C14 H14C 109.5
H14B C14 H14C 109.5
C16 C15 C17 109.52(18)
C16 C15 P2 111.40(15)
C17 C15 P2 111.58(15)
C16 C15 H15 108.1
C17 C15 H15 108.1
P2 C15 H15 108.1
C15 C16 H16A 109.5
C15 C16 H16B 109.5
H16A C16 H16B 109.5
C15 C16 H16C 109.5
H16A C16 H16C 109.5
H16B C16 H16C 109.5
C15 C17 H17A 109.5
C15 C17 H17B 109.5
H17A C17 H17B 109.5
C15 C17 H17C 109.5
H17A C17 H17C 109.5
H17B C17 H17C 109.5
N2 C18 H18A 109.5
N2 C18 H18B 109.5
H18A C18 H18B 109.5
N2 C18 H18C 109.5
H18A C18 H18C 109.5
H18B C18 H18C 109.5
N3 C19 H19A 109.5
N3 C19 H19B 109.5
H19A C19 H19B 109.5
N3 C19 H19C 109.5
H19A C19 H19C 109.5
H19B C19 H19C 109.5
C21 C20 Fe1 177.22(19)
C20 C21 Si1 175.1(2)
Si1 C22 H22A 109.5
Si1 C22 H22B 109.5
H22A C22 H22B 109.5
Si1 C22 H22C 109.5
H22A C22 H22C 109.5
H22B C22 H22C 109.5
Si1 C23 H23A 109.5
Si1 C23 H23B 109.5
H23A C23 H23B 109.5
Si1 C23 H23C 109.5
H23A C23 H23C 109.5
H23B C23 H23C 109.5
Si1 C24 H24A 109.5
Si1 C24 H24B 109.5
H24A C24 H24B 109.5
Si1 C24 H24C 109.5
H24A C24 H24C 109.5
H24B C24 H24C 109.5
C26 C25 Fe1 177.32(19)
C25 C26 Si2 178.7(2)
Si2 C27 H27A 109.5
Si2 C27 H27B 109.5
H27A C27 H27B 109.5
Si2 C27 H27C 109.5
H27A C27 H27C 109.5
H27B C27 H27C 109.5
Si2 C28 H28A 109.5
Si2 C28 H28B 109.5
H28A C28 H28B 109.5
Si2 C28 H28C 109.5
H28A C28 H28C 109.5
H28B C28 H28C 109.5
Si2 C29 H29A 109.5
Si2 C29 H29B 109.5
H29A C29 H29B 109.5
Si2 C29 H29C 109.5
H29A C29 H29C 109.5
H29B C29 H29C 109.5

loop_
_geom_bond_atom_site_label_1
_geom_bond_atom_site_label_2
_geom_bond_distance
Fe1 C20 1.928(2)
Fe1 C25 1.981(2)
Fe1 N1 2.0272(16)
Fe1 P1 2.1935(6)
Fe1 P2 2.2144(6)
P1 N2 1.7210(17)
P1 C9 1.837(2)
P1 C6 1.851(2)
Si1 C21 1.812(2)
Si1 C24 1.861(3)
Si1 C22 1.863(3)
Si1 C23 1.870(3)
N1 C5 1.365(3)
N1 C1 1.367(3)
C1 N2 1.387(3)
C1 C2 1.393(3)
P2 N3 1.7283(18)
P2 C15 1.855(2)
P2 C12 1.856(2)
Si2 C26 1.819(2)
Si2 C28 1.865(2)
Si2 C29 1.867(3)
Si2 C27 1.867(2)
N2 C18 1.467(3)
C2 C3 1.381(3)
C2 H2 0.9500
N3 C5 1.380(3)
N3 C19 1.472(3)
C3 C4 1.379(3)
C3 H3 0.9500
C4 C5 1.394(3)
C4 H4 0.9500
C6 C7 1.529(3)
C6 C8 1.533(3)
C6 H6 1.0000
C7 H7A 0.9800
C7 H7B 0.9800
C7 H7C 0.9800
C8 H8A 0.9800
C8 H8B 0.9800
C8 H8C 0.9800
C9 C10 1.523(3)
C9 C11 1.539(3)
C9 H9 1.0000
C10 H10A 0.9800
C10 H10B 0.9800
C10 H10C 0.9800
C11 H11A 0.9800
C11 H11B 0.9800
C11 H11C 0.9800
C12 C13 1.530(3)
C12 C14 1.531(3)
C12 H12 1.0000
C13 H13A 0.9800
C13 H13B 0.9800
C13 H13C 0.9800
C14 H14A 0.9800
C14 H14B 0.9800
C14 H14C 0.9800
C15 C16 1.529(3)
C15 C17 1.537(3)
C15 H15 1.0000
C16 H16A 0.9800
C16 H16B 0.9800
C16 H16C 0.9800
C17 H17A 0.9800
C17 H17B 0.9800
C17 H17C 0.9800
C18 H18A 0.9800
C18 H18B 0.9800
C18 H18C 0.9800
C19 H19A 0.9800
C19 H19B 0.9800
C19 H19C 0.9800
C20 C21 1.225(3)
C22 H22A 0.9800
C22 H22B 0.9800
C22 H22C 0.9800
C23 H23A 0.9800
C23 H23B 0.9800
C23 H23C 0.9800
C24 H24A 0.9800
C24 H24B 0.9800
C24 H24C 0.9800
C25 C26 1.225(3)
C27 H27A 0.9800
C27 H27B 0.9800
C27 H27C 0.9800
C28 H28A 0.9800
C28 H28B 0.9800
C28 H28C 0.9800
C29 H29A 0.9800
C29 H29B 0.9800
C29 H29C 0.9800
